data_4313607
loop_
_publ_author_name
'Jian Fan'
'Wei-Yin Sun'
'Taka-aki Okamura'
'Wen-Xia Tang'
'Norikazu Ueyama'

_publ_section_title
;
 Novel Metal-Organic Frameworks with Specific Topology from New Tripodal
 Ligands: 1,3,5-Tris(1-imidazolyl)benzene and
 1,3-Bis(1-imidazolyl)-5-(imidazol-1-ylmethyl)benzene
;
_journal_name_full 'Inorganic Chemistry'
_journal_page_first 3168
_journal_page_last 3175
_journal_paper_doi 10.1021/ic0206847
_journal_volume 42
_journal_year 2003
_chemical_formula_moiety 'C34 H38 Cu N12 O8 '
_chemical_formula_sum 'C34 H38 Cu N12 O8'
_chemical_formula_weight 806.30
_chemical_name_systematic
;
[Cu(4)2](OAc)2-4(H2O)
;
_space_group_IT_number 14
_symmetry_cell_setting monoclinic
_symmetry_Int_Tables_number 14
_symmetry_space_group_name_Hall '-P 2yn'
_symmetry_space_group_name_H-M 'P 1 21/n 1'
_atom_sites_solution_hydrogens geom
_atom_sites_solution_primary direct
_atom_sites_solution_secondary difmap
_audit_creation_date 'Tue Nov 13 19:12:44 2001'
_audit_creation_method SHELXL-97
_cell_angle_alpha 90.00
_cell_angle_beta 96.5740(10)
_cell_angle_gamma 90.00
_cell_formula_units_Z 2
_cell_length_a 8.2969(5)
_cell_length_b 12.2834(5)
_cell_length_c 17.4667(12)
_cell_measurement_reflns_used 14597
_cell_measurement_temperature 200
_cell_measurement_theta_max 27.4
_cell_measurement_theta_min 2.0
_cell_volume 1768.40(18)
_computing_structure_refinement 'SHELXL-97 (Sheldrick, 1997)'
_computing_structure_solution 'SIR92 (Altomare, 1994)'
_diffrn_ambient_temperature 200
_diffrn_detector_area_resol_mean 10.00
_diffrn_measured_fraction_theta_full 0.996
_diffrn_measured_fraction_theta_max 0.996
_diffrn_measurement_device_type 'Rigaku RAXIS-RAPID Imaging Plate'
_diffrn_measurement_method \w
_diffrn_radiation_monochromator graphite
_diffrn_radiation_source 'fine-focus sealed tube'
_diffrn_radiation_type MoK\a
_diffrn_radiation_wavelength 0.71069
_diffrn_reflns_av_R_equivalents 0.0639
_diffrn_reflns_av_sigmaI/netI 0.0462
_diffrn_reflns_limit_h_max 10
_diffrn_reflns_limit_h_min -10
_diffrn_reflns_limit_k_max 15
_diffrn_reflns_limit_k_min -15
_diffrn_reflns_limit_l_max 22
_diffrn_reflns_limit_l_min -22
_diffrn_reflns_number 16745
_diffrn_reflns_theta_full 27.41
_diffrn_reflns_theta_max 27.41
_diffrn_reflns_theta_min 2.03
_exptl_absorpt_coefficient_mu 0.689
_exptl_absorpt_correction_T_max 0.980
_exptl_absorpt_correction_T_min 0.496
_exptl_absorpt_correction_type multi-scan
_exptl_absorpt_process_details '(Higashi, 1995)'
_exptl_crystal_colour blue
_exptl_crystal_density_diffrn 1.514
_exptl_crystal_density_method 'not measured'
_exptl_crystal_description platelet
_exptl_crystal_F_000 838
_exptl_crystal_size_max 0.250
_exptl_crystal_size_mid 0.150
_exptl_crystal_size_min 0.030
_refine_diff_density_max 0.325
_refine_diff_density_min -0.523
_refine_diff_density_rms 0.077
_refine_ls_extinction_method none
_refine_ls_goodness_of_fit_ref 1.040
_refine_ls_hydrogen_treatment mixed
_refine_ls_matrix_type full
_refine_ls_number_parameters 263
_refine_ls_number_reflns 4011
_refine_ls_number_restraints 0
_refine_ls_restrained_S_all 1.040
_refine_ls_R_factor_all 0.0541
_refine_ls_R_factor_gt 0.0396
_refine_ls_shift/su_max 0.000
_refine_ls_shift/su_mean 0.000
_refine_ls_structure_factor_coef Fsqd
_refine_ls_weighting_details 'calc w=1/[\s^2^(Fo^2^)+(0.0539P)^2^+0.2173P] where P=(Fo^2^+2Fc^2^)/3'
_refine_ls_weighting_scheme calc
_refine_ls_wR_factor_gt 0.0891
_refine_ls_wR_factor_ref 0.0937
_reflns_number_gt 3218
_reflns_number_total 4011
_reflns_threshold_expression >2sigma(I)
_cod_data_source_file ic0206847_3.cif
_cod_data_source_block 8
_cod_database_code 4313607

loop_
_symmetry_equiv_pos_as_xyz
'x, y, z'
'-x+1/2, y+1/2, -z+1/2'
'-x, -y, -z'
'x-1/2, -y-1/2, z-1/2'

loop_
_atom_site_label
_atom_site_type_symbol
_atom_site_fract_x
_atom_site_fract_y
_atom_site_fract_z
_atom_site_U_iso_or_equiv
_atom_site_adp_type
_atom_site_occupancy
_atom_site_symmetry_multiplicity
_atom_site_calc_flag
_atom_site_refinement_flags
_atom_site_disorder_assembly
_atom_site_disorder_group
Cu1 Cu 1.0000 0.0000 0.5000 0.01334(10) Uani 1 2 d S . .
O1 O 0.77327(19) 0.10606(11) 0.71382(9) 0.0336(4) Uani 1 1 d . . .
O2 O 0.87896(19) 0.26995(12) 0.70331(11) 0.0392(4) Uani 1 1 d . . .
O3 O 0.8004(2) 0.48455(14) 0.65807(10) 0.0379(4) Uani 1 1 d . . .
H16 H 0.817(3) 0.424(2) 0.6710(17) 0.046 Uiso 1 1 d . . .
H17 H 0.767(3) 0.519(2) 0.6924(18) 0.046 Uiso 1 1 d . . .
O4 O 0.76805(18) -0.00196(12) 0.57004(9) 0.0254(3) Uani 1 1 d . . .
H18 H 0.753(3) 0.0241(19) 0.6106(16) 0.030 Uiso 1 1 d . . .
H19 H 0.726(3) -0.058(2) 0.5646(15) 0.030 Uiso 1 1 d . . .
N11 N 1.23717(18) -0.01308(11) 0.72286(9) 0.0165(3) Uani 1 1 d . . .
N12 N 1.14847(18) -0.00388(10) 0.59954(9) 0.0155(3) Uani 1 1 d . . .
N31 N 1.39445(18) -0.17012(11) 0.97384(9) 0.0154(3) Uani 1 1 d . . .
N32 N 1.48707(18) -0.33461(12) 1.00389(9) 0.0160(3) Uani 1 1 d . . .
N51 N 1.07017(18) 0.16059(11) 0.95003(9) 0.0177(3) Uani 1 1 d . . .
N52 N 0.9029(2) 0.29896(13) 0.96037(10) 0.0246(4) Uani 1 1 d . . .
C1 C 1.2351(2) -0.00953(13) 0.80402(10) 0.0162(4) Uani 1 1 d . . .
C2 C 1.3188(2) -0.08923(13) 0.84902(11) 0.0167(4) Uani 1 1 d . . .
H1 H 1.3781 -0.1443 0.8262 0.020 Uiso 1 1 calc R . .
C3 C 1.3134(2) -0.08621(13) 0.92781(11) 0.0152(4) Uani 1 1 d . . .
C4 C 1.2287(2) -0.00613(13) 0.96294(10) 0.0166(4) Uani 1 1 d . . .
H2 H 1.2240 -0.0062 1.0170 0.020 Uiso 1 1 calc R . .
C5 C 1.1506(2) 0.07435(13) 0.91579(11) 0.0155(4) Uani 1 1 d . . .
C6 C 1.1530(2) 0.07341(14) 0.83653(11) 0.0178(4) Uani 1 1 d . . .
H3 H 1.0992 0.1286 0.8052 0.021 Uiso 1 1 calc R . .
C7 C 0.7668(2) 0.20816(16) 0.71574(11) 0.0227(4) Uani 1 1 d . . .
C8 C 0.6115(3) 0.2587(2) 0.73711(15) 0.0409(6) Uani 1 1 d . . .
H13 H 0.5361 0.2010 0.7483 0.049 Uiso 1 1 calc R . .
H14 H 0.5619 0.3031 0.6941 0.049 Uiso 1 1 calc R . .
H15 H 0.6361 0.3047 0.7828 0.049 Uiso 1 1 calc R . .
C11 C 1.1104(2) 0.01185(12) 0.66985(11) 0.0157(4) Uani 1 1 d . . .
H4 H 1.0080 0.0372 0.6818 0.019 Uiso 1 1 calc R . .
C12 C 1.3068(2) -0.04048(16) 0.60736(11) 0.0209(4) Uani 1 1 d . . .
H5 H 1.3670 -0.0581 0.5660 0.025 Uiso 1 1 calc R . .
C13 C 1.3629(2) -0.04744(17) 0.68301(11) 0.0246(4) Uani 1 1 d . . .
H6 H 1.4674 -0.0711 0.7045 0.029 Uiso 1 1 calc R . .
C31 C 1.4163(2) -0.27277(14) 0.94861(11) 0.0176(4) Uani 1 1 d . . .
H7 H 1.3844 -0.2969 0.8975 0.021 Uiso 1 1 calc R . .
C32 C 1.5124(2) -0.26775(14) 1.06805(11) 0.0177(4) Uani 1 1 d . . .
H8 H 1.5630 -0.2897 1.1172 0.021 Uiso 1 1 calc R . .
C33 C 1.4545(2) -0.16680(14) 1.05066(11) 0.0178(4) Uani 1 1 d . . .
H9 H 1.4551 -0.1061 1.0844 0.021 Uiso 1 1 calc R . .
C51 C 0.9460(2) 0.22200(15) 0.91518(12) 0.0241(4) Uani 1 1 d . . .
H10 H 0.8965 0.2103 0.8641 0.029 Uiso 1 1 calc R . .
C52 C 1.0037(2) 0.28675(16) 1.02815(13) 0.0255(4) Uani 1 1 d . . .
H11 H 1.0009 0.3313 1.0724 0.031 Uiso 1 1 calc R . .
C53 C 1.1070(3) 0.20283(16) 1.02304(12) 0.0265(4) Uani 1 1 d . . .
H12 H 1.1883 0.1780 1.0618 0.032 Uiso 1 1 calc R . .

loop_
_atom_site_aniso_label
_atom_site_aniso_U_11
_atom_site_aniso_U_22
_atom_site_aniso_U_33
_atom_site_aniso_U_23
_atom_site_aniso_U_13
_atom_site_aniso_U_12
Cu1 0.01918(17) 0.01026(15) 0.00973(16) -0.00025(10) -0.00200(11) -0.00172(11)
O1 0.0433(9) 0.0250(8) 0.0346(9) -0.0020(6) 0.0139(7) 0.0009(6)
O2 0.0344(9) 0.0322(8) 0.0528(12) -0.0013(7) 0.0120(8) -0.0061(7)
O3 0.0571(11) 0.0296(9) 0.0280(9) 0.0024(7) 0.0089(8) 0.0007(7)
O4 0.0290(8) 0.0227(7) 0.0254(8) -0.0063(6) 0.0072(6) -0.0085(6)
N11 0.0191(8) 0.0175(8) 0.0128(8) -0.0001(5) 0.0007(6) 0.0030(6)
N12 0.0196(8) 0.0137(7) 0.0128(7) -0.0003(6) 0.0007(6) -0.0012(6)
N31 0.0213(8) 0.0117(7) 0.0127(8) 0.0003(5) 0.0003(6) 0.0023(5)
N32 0.0193(8) 0.0143(7) 0.0142(8) 0.0010(6) 0.0008(6) 0.0005(5)
N51 0.0210(8) 0.0160(7) 0.0159(8) 0.0001(6) 0.0018(6) 0.0045(6)
N52 0.0240(9) 0.0221(8) 0.0282(10) 0.0000(7) 0.0059(7) 0.0070(6)
C1 0.0190(9) 0.0180(9) 0.0115(8) -0.0001(6) 0.0007(7) -0.0002(7)
C2 0.0190(9) 0.0151(8) 0.0160(10) -0.0009(6) 0.0015(7) 0.0028(7)
C3 0.0177(9) 0.0113(8) 0.0157(9) 0.0015(6) -0.0013(7) 0.0000(6)
C4 0.0209(9) 0.0165(8) 0.0123(8) 0.0011(7) 0.0020(7) 0.0007(7)
C5 0.0173(9) 0.0130(8) 0.0159(9) -0.0006(6) 0.0012(7) 0.0018(6)
C6 0.0198(9) 0.0161(8) 0.0168(10) 0.0024(7) -0.0002(7) 0.0036(7)
C7 0.0266(10) 0.0283(10) 0.0130(10) -0.0003(7) 0.0012(8) 0.0014(8)
C8 0.0395(14) 0.0445(14) 0.0414(16) 0.0029(11) 0.0160(12) 0.0095(10)
C11 0.0184(9) 0.0119(8) 0.0161(9) -0.0004(6) -0.0008(7) 0.0014(6)
C12 0.0188(9) 0.0297(10) 0.0145(10) -0.0017(7) 0.0026(8) 0.0030(7)
C13 0.0201(10) 0.0360(11) 0.0175(10) -0.0018(8) 0.0015(8) 0.0081(8)
C31 0.0260(10) 0.0128(8) 0.0134(9) -0.0015(6) 0.0003(7) 0.0028(7)
C32 0.0237(10) 0.0157(9) 0.0129(9) -0.0006(6) -0.0015(7) 0.0010(7)
C33 0.0236(9) 0.0165(9) 0.0129(9) -0.0021(7) 0.0000(7) 0.0000(7)
C51 0.0235(10) 0.0265(10) 0.0213(11) -0.0002(8) -0.0014(8) 0.0090(8)
C52 0.0298(11) 0.0235(10) 0.0238(11) -0.0063(8) 0.0058(9) 0.0052(8)
C53 0.0341(11) 0.0273(10) 0.0171(10) -0.0030(8) -0.0014(8) 0.0098(8)

loop_
_atom_type_symbol
_atom_type_description
_atom_type_scat_dispersion_real
_atom_type_scat_dispersion_imag
_atom_type_scat_source
C C 0.0033 0.0016 'International Tables Vol C Tables 4.2.6.8 and 6.1.1.4'
H H 0.0000 0.0000 'International Tables Vol C Tables 4.2.6.8 and 6.1.1.4'
N N 0.0061 0.0033 'International Tables Vol C Tables 4.2.6.8 and 6.1.1.4'
O O 0.0106 0.0060 'International Tables Vol C Tables 4.2.6.8 and 6.1.1.4'
Cu Cu 0.3201 1.2651 'International Tables Vol C Tables 4.2.6.8 and 6.1.1.4'

loop_
_geom_angle_atom_site_label_1
_geom_angle_atom_site_label_2
_geom_angle_atom_site_label_3
_geom_angle
_geom_angle_site_symmetry_1
_geom_angle_site_symmetry_3
_geom_angle_publ_flag
N12 Cu1 N12 179.999(1) . 3_756 ?
N12 Cu1 N32 88.68(5) . 4 ?
N12 Cu1 N32 91.32(5) 3_756 4 ?
N12 Cu1 N32 91.32(5) . 2_756 ?
N12 Cu1 N32 88.68(5) 3_756 2_756 ?
N32 Cu1 N32 180.0 4 2_756 ?
N12 Cu1 O4 90.38(6) . . ?
N12 Cu1 O4 89.62(6) 3_756 . ?
N32 Cu1 O4 85.67(5) 4 . ?
N32 Cu1 O4 94.33(5) 2_756 . ?
N12 Cu1 O4 89.62(6) . 3_756 ?
N12 Cu1 O4 90.38(6) 3_756 3_756 ?
N32 Cu1 O4 94.33(5) 4 3_756 ?
N32 Cu1 O4 85.67(5) 2_756 3_756 ?
O4 Cu1 O4 180.0 . 3_756 ?
H16 O3 H17 110(3) . . ?
Cu1 O4 H18 131.3(18) . . ?
Cu1 O4 H19 109.2(18) . . ?
H18 O4 H19 111(2) . . ?
C11 N11 C13 107.22(16) . . ?
C11 N11 C1 125.34(16) . . ?
C13 N11 C1 127.36(15) . . ?
C11 N12 C12 106.41(15) . . ?
C11 N12 Cu1 127.86(13) . . ?
C12 N12 Cu1 125.07(13) . . ?
C31 N31 C33 107.31(14) . . ?
C31 N31 C3 124.11(15) . . ?
C33 N31 C3 128.46(14) . . ?
C31 N32 C32 105.39(15) . . ?
C31 N32 Cu1 125.00(12) . 2_746 ?
C32 N32 Cu1 127.93(12) . 2_746 ?
C51 N51 C53 106.31(15) . . ?
C51 N51 C5 126.34(16) . . ?
C53 N51 C5 127.26(16) . . ?
C51 N52 C52 105.06(15) . . ?
C6 C1 C2 121.61(17) . . ?
C6 C1 N11 119.67(15) . . ?
C2 C1 N11 118.72(15) . . ?
C3 C2 C1 118.22(16) . . ?
C3 C2 H1 120.9 . . ?
C1 C2 H1 120.9 . . ?
C2 C3 C4 122.23(16) . . ?
C2 C3 N31 118.33(15) . . ?
C4 C3 N31 119.42(16) . . ?
C3 C4 C5 117.62(16) . . ?
C3 C4 H2 121.2 . . ?
C5 C4 H2 121.2 . . ?
C6 C5 C4 121.61(16) . . ?
C6 C5 N51 119.18(15) . . ?
C4 C5 N51 119.20(16) . . ?
C1 C6 C5 118.66(16) . . ?
C1 C6 H3 120.7 . . ?
C5 C6 H3 120.7 . . ?
O2 C7 O1 124.84(19) . . ?
O2 C7 C8 118.00(19) . . ?
O1 C7 C8 117.13(19) . . ?
C7 C8 H13 109.5 . . ?
C7 C8 H14 109.5 . . ?
H13 C8 H14 109.5 . . ?
C7 C8 H15 109.5 . . ?
H13 C8 H15 109.5 . . ?
H14 C8 H15 109.5 . . ?
N12 C11 N11 110.74(16) . . ?
N12 C11 H4 124.6 . . ?
N11 C11 H4 124.6 . . ?
C13 C12 N12 109.56(17) . . ?
C13 C12 H5 125.2 . . ?
N12 C12 H5 125.2 . . ?
C12 C13 N11 106.06(16) . . ?
C12 C13 H6 127.0 . . ?
N11 C13 H6 127.0 . . ?
N32 C31 N31 111.37(16) . . ?
N32 C31 H7 124.3 . . ?
N31 C31 H7 124.3 . . ?
C33 C32 N32 110.18(16) . . ?
C33 C32 H8 124.9 . . ?
N32 C32 H8 124.9 . . ?
C32 C33 N31 105.74(15) . . ?
C32 C33 H9 127.1 . . ?
N31 C33 H9 127.1 . . ?
N52 C51 N51 112.04(18) . . ?
N52 C51 H10 124.0 . . ?
N51 C51 H10 124.0 . . ?
C53 C52 N52 110.71(18) . . ?
C53 C52 H11 124.6 . . ?
N52 C52 H11 124.6 . . ?
C52 C53 N51 105.88(18) . . ?
C52 C53 H12 127.1 . . ?
N51 C53 H12 127.1 . . ?

loop_
_geom_bond_atom_site_label_1
_geom_bond_atom_site_label_2
_geom_bond_distance
_geom_bond_site_symmetry_2
_geom_bond_publ_flag
Cu1 N12 2.0130(15) . ?
Cu1 N12 2.0130(15) 3_756 ?
Cu1 N32 2.0359(14) 4 ?
Cu1 N32 2.0360(14) 2_756 ?
Cu1 O4 2.3958(15) . ?
Cu1 O4 2.3958(15) 3_756 ?
O1 C7 1.256(2) . ?
O2 C7 1.239(2) . ?
O3 H16 0.78(3) . ?
O3 H17 0.81(3) . ?
O4 H18 0.80(3) . ?
O4 H19 0.77(2) . ?
N11 C11 1.354(2) . ?
N11 C13 1.385(2) . ?
N11 C1 1.420(2) . ?
N12 C11 1.317(2) . ?
N12 C12 1.380(2) . ?
N31 C31 1.355(2) . ?
N31 C33 1.377(2) . ?
N31 C3 1.427(2) . ?
N32 C31 1.313(2) . ?
N32 C32 1.386(2) . ?
N32 Cu1 2.0359(14) 2_746 ?
N51 C51 1.363(2) . ?
N51 C53 1.378(2) . ?
N51 C5 1.420(2) . ?
N52 C51 1.307(3) . ?
N52 C52 1.377(3) . ?
C1 C6 1.383(2) . ?
C1 C2 1.390(2) . ?
C2 C3 1.383(3) . ?
C2 H1 0.9500 . ?
C3 C4 1.392(2) . ?
C4 C5 1.397(2) . ?
C4 H2 0.9500 . ?
C5 C6 1.387(3) . ?
C6 H3 0.9500 . ?
C7 C8 1.514(3) . ?
C8 H13 0.9800 . ?
C8 H14 0.9800 . ?
C8 H15 0.9800 . ?
C11 H4 0.9500 . ?
C12 C13 1.352(3) . ?
C12 H5 0.9500 . ?
C13 H6 0.9500 . ?
C31 H7 0.9500 . ?
C32 C33 1.352(2) . ?
C32 H8 0.9500 . ?
C33 H9 0.9500 . ?
C51 H10 0.9500 . ?
C52 C53 1.350(3) . ?
C52 H11 0.9500 . ?
C53 H12 0.9500 . ?

loop_
_geom_torsion_atom_site_label_1
_geom_torsion_atom_site_label_2
_geom_torsion_atom_site_label_3
_geom_torsion_atom_site_label_4
_geom_torsion
_geom_torsion_site_symmetry_1
_geom_torsion_site_symmetry_2
_geom_torsion_site_symmetry_3
_geom_torsion_site_symmetry_4
_geom_torsion_publ_flag
N12 Cu1 N12 C11 160(4) 3_756 . . . ?
N32 Cu1 N12 C11 -98.03(14) 4 . . . ?
N32 Cu1 N12 C11 81.97(14) 2_756 . . . ?
O4 Cu1 N12 C11 -12.37(14) . . . . ?
O4 Cu1 N12 C11 167.63(14) 3_756 . . . ?
N12 Cu1 N12 C12 -31(4) 3_756 . . . ?
N32 Cu1 N12 C12 71.33(15) 4 . . . ?
N32 Cu1 N12 C12 -108.67(15) 2_756 . . . ?
O4 Cu1 N12 C12 156.98(15) . . . . ?
O4 Cu1 N12 C12 -23.02(15) 3_756 . . . ?
C11 N11 C1 C6 -38.7(2) . . . . ?
C13 N11 C1 C6 144.96(19) . . . . ?
C11 N11 C1 C2 142.32(17) . . . . ?
C13 N11 C1 C2 -34.0(3) . . . . ?
C6 C1 C2 C3 2.3(3) . . . . ?
N11 C1 C2 C3 -178.77(16) . . . . ?
C1 C2 C3 C4 -0.5(3) . . . . ?
C1 C2 C3 N31 177.83(15) . . . . ?
C31 N31 C3 C2 -29.3(3) . . . . ?
C33 N31 C3 C2 155.25(17) . . . . ?
C31 N31 C3 C4 149.10(18) . . . . ?
C33 N31 C3 C4 -26.4(3) . . . . ?
C2 C3 C4 C5 -1.5(3) . . . . ?
N31 C3 C4 C5 -179.82(15) . . . . ?
C3 C4 C5 C6 1.8(3) . . . . ?
C3 C4 C5 N51 -176.71(16) . . . . ?
C51 N51 C5 C6 25.7(3) . . . . ?
C53 N51 C5 C6 -150.48(19) . . . . ?
C51 N51 C5 C4 -155.76(18) . . . . ?
C53 N51 C5 C4 28.1(3) . . . . ?
C2 C1 C6 C5 -2.0(3) . . . . ?
N11 C1 C6 C5 179.07(16) . . . . ?
C4 C5 C6 C1 -0.1(3) . . . . ?
N51 C5 C6 C1 178.42(16) . . . . ?
C12 N12 C11 N11 -0.05(18) . . . . ?
Cu1 N12 C11 N11 170.88(10) . . . . ?
C13 N11 C11 N12 -0.40(19) . . . . ?
C1 N11 C11 N12 -177.31(14) . . . . ?
C11 N12 C12 C13 0.5(2) . . . . ?
Cu1 N12 C12 C13 -170.75(13) . . . . ?
N12 C12 C13 N11 -0.7(2) . . . . ?
C11 N11 C13 C12 0.7(2) . . . . ?
C1 N11 C13 C12 177.52(16) . . . . ?
C32 N32 C31 N31 -0.2(2) . . . . ?
Cu1 N32 C31 N31 165.98(12) 2_746 . . . ?
C33 N31 C31 N32 -0.5(2) . . . . ?
C3 N31 C31 N32 -176.75(16) . . . . ?
C31 N32 C32 C33 0.7(2) . . . . ?
Cu1 N32 C32 C33 -164.84(13) 2_746 . . . ?
N32 C32 C33 N31 -1.0(2) . . . . ?
C31 N31 C33 C32 0.9(2) . . . . ?
C3 N31 C33 C32 176.97(17) . . . . ?
C52 N52 C51 N51 -0.3(2) . . . . ?
C53 N51 C51 N52 0.2(2) . . . . ?
C5 N51 C51 N52 -176.63(17) . . . . ?
C51 N52 C52 C53 0.3(2) . . . . ?
N52 C52 C53 N51 -0.2(2) . . . . ?
C51 N51 C53 C52 0.0(2) . . . . ?
C5 N51 C53 C52 176.78(17) . . . . ?
